data_1519449
loop_
_publ_author_name
'Hean, D.'
'Gelbrich, T.'
'Griesser, U. J.'
'Michael, J. P.'
'Lemmerer, A.'

_publ_section_title
;
 Structural insights into the hexamorphic system of an isoniazid
 derivative
;
_journal_issue 28
_journal_name_full CrystEngComm
_journal_page_first 5143
_journal_paper_doi 10.1039/C5CE00275C
_journal_volume 17
_journal_year 2015
_chemical_formula_moiety 'C14 H13 N3 O'
_chemical_formula_sum 'C14 H13 N3 O'
_chemical_formula_weight 239.27
_chemical_melting_point 423.15
_chemical_name_systematic 'isonicotinic acid-(1-phenyl-ethylidenehydrazide)'
_space_group_IT_number 14
_symmetry_cell_setting monoclinic
_symmetry_space_group_name_Hall '-P 2ybc'
_symmetry_space_group_name_H-M 'P 1 21/c 1'
_atom_sites_solution_hydrogens geom
_atom_sites_solution_primary direct
_atom_sites_solution_secondary difmap
_audit_creation_date 2014-09-04T11:08:02-00:00
_audit_creation_method 'WinGX routine CIF_UPDATE'
_audit_update_record
;
2014-09-04 deposited with the CCDC.
2015-03-23 downloaded from the CCDC.
;
_cell_angle_alpha 90
_cell_angle_beta 109.623(5)
_cell_angle_gamma 90
_cell_formula_units_Z 4
_cell_length_a 10.6217(16)
_cell_length_b 14.442(2)
_cell_length_c 8.2589(12)
_cell_measurement_reflns_used 2025
_cell_measurement_temperature 173(2)
_cell_measurement_theta_max 23.28
_cell_measurement_theta_min 3.48
_cell_volume 1193.3(3)
_computing_cell_refinement 'SAINT-Plus (Bruker, 2004)'
_computing_data_collection 'APEX3 (Bruker, 2005)'
_computing_data_reduction 'SAINT-Plus and XPREP (Bruker 2004)'
_computing_molecular_graphics
;
Ortep-3 for Windows (Farrugia, 1997) and DIAMOND (Brandenburg, 1999)
;
_computing_publication_material
;
WinGX publication routines (Farrugia, 1999) and PLATON (Spek, 2009)
;
_computing_structure_refinement 'SHELXL-97 (Sheldrick, 2008)'
_computing_structure_solution 'SHELXS-97 (Sheldrick, 2008)'
_diffrn_ambient_temperature 173(2)
_diffrn_measured_fraction_theta_full 0.996
_diffrn_measured_fraction_theta_max 0.996
_diffrn_measurement_device_type 'Bruker D8 Venture Photon CCD area detector'
_diffrn_measurement_method '\w scans'
_diffrn_radiation_monochromator graphite
_diffrn_radiation_type MoK\a
_diffrn_radiation_wavelength 0.71073
_diffrn_reflns_av_R_equivalents 0.1089
_diffrn_reflns_av_unetI/netI 0.0599
_diffrn_reflns_limit_h_max 11
_diffrn_reflns_limit_h_min -11
_diffrn_reflns_limit_k_max 16
_diffrn_reflns_limit_k_min -16
_diffrn_reflns_limit_l_max 9
_diffrn_reflns_limit_l_min -9
_diffrn_reflns_number 12494
_diffrn_reflns_theta_full 23.31
_diffrn_reflns_theta_max 23.31
_diffrn_reflns_theta_min 2.97
_diffrn_standards_number 0
_exptl_absorpt_coefficient_mu 0.087
_exptl_absorpt_correction_T_max 0.989
_exptl_absorpt_correction_T_min 0.969
_exptl_absorpt_correction_type multi-scan
_exptl_absorpt_process_details 'SADABS (Sheldrick, 1996)'
_exptl_crystal_colour colourless
_exptl_crystal_density_diffrn 1.332
_exptl_crystal_density_method 'not measured'
_exptl_crystal_description needle
_exptl_crystal_F_000 504
_exptl_crystal_recrystallization_method 'From the Melt'
_exptl_crystal_size_max 0.56
_exptl_crystal_size_mid 0.046
_exptl_crystal_size_min 0.04
_refine_diff_density_max 0.186
_refine_diff_density_min -0.234
_refine_diff_density_rms 0.046
_refine_ls_extinction_method none
_refine_ls_goodness_of_fit_ref 1.039
_refine_ls_hydrogen_treatment mixed
_refine_ls_matrix_type full
_refine_ls_number_parameters 167
_refine_ls_number_reflns 1723
_refine_ls_number_restraints 0
_refine_ls_restrained_S_all 1.039
_refine_ls_R_factor_all 0.0934
_refine_ls_R_factor_gt 0.0532
_refine_ls_shift/su_max 0
_refine_ls_shift/su_mean 0
_refine_ls_structure_factor_coef Fsqd
_refine_ls_weighting_details 'calc w=1/[\s^2^(Fo^2^)+(0.0523P)^2^+0.5073P] where P=(Fo^2^+2Fc^2^)/3'
_refine_ls_weighting_scheme calc
_refine_ls_wR_factor_gt 0.1078
_refine_ls_wR_factor_ref 0.1241
_reflns_number_gt 1183
_reflns_number_total 1723
_reflns_threshold_expression >2sigma(I)
_cod_data_source_file c5ce00275c2.cif
_cod_data_source_block 14a_form6_p
_cod_depositor_comments 'Adding full bibliography for 1519444--1519449.cif.'
_cod_original_sg_symbol_H-M P2(1)/c
_cod_database_code 1519449

loop_
_symmetry_equiv_pos_as_xyz
'x, y, z'
'-x, y+1/2, -z+1/2'
'-x, -y, -z'
'x, -y-1/2, z-1/2'

loop_
_atom_site_label
_atom_site_type_symbol
_atom_site_fract_x
_atom_site_fract_y
_atom_site_fract_z
_atom_site_U_iso_or_equiv
_atom_site_adp_type
_atom_site_occupancy
_atom_site_symmetry_multiplicity
_atom_site_calc_flag
_atom_site_refinement_flags
C1 C 0.9991(3) 0.3435(2) 0.6954(4) 0.0253(7) Uani 1 1 d .
C2 C 1.0862(3) 0.2852(2) 0.8133(4) 0.0311(8) Uani 1 1 d .
H2 H 1.0843 0.2203 0.794 0.037 Uiso 1 1 calc R
C3 C 1.1760(3) 0.3235(3) 0.9600(4) 0.0404(9) Uani 1 1 d .
H3 H 1.2358 0.2831 1.0405 0.048 Uiso 1 1 calc R
C4 C 1.0987(3) 0.4684(2) 0.8798(4) 0.0407(9) Uani 1 1 d .
H4 H 1.1015 0.5329 0.9034 0.049 Uiso 1 1 calc R
C5 C 1.0070(3) 0.4372(2) 0.7282(4) 0.0339(8) Uani 1 1 d .
H5 H 0.9505 0.4794 0.6482 0.041 Uiso 1 1 calc R
C6 C 0.9020(3) 0.3098(2) 0.5302(4) 0.0242(7) Uani 1 1 d .
C7 C 0.6166(3) 0.1261(2) 0.5677(4) 0.0363(8) Uani 1 1 d .
H7A H 0.6919 0.1483 0.6655 0.054 Uiso 0.5 1 calc PR
H7B H 0.6135 0.0583 0.5702 0.054 Uiso 0.5 1 calc PR
H7C H 0.5331 0.1515 0.5749 0.054 Uiso 0.5 1 calc PR
H7D H 0.5337 0.0904 0.5416 0.054 Uiso 0.5 1 calc PR
H7E H 0.6122 0.1804 0.6368 0.054 Uiso 0.5 1 calc PR
H7F H 0.6926 0.0873 0.6322 0.054 Uiso 0.5 1 calc PR
C8 C 0.6341(3) 0.1571(2) 0.4038(4) 0.0254(7) Uani 1 1 d .
C9 C 0.5309(3) 0.13124(19) 0.2384(4) 0.0249(7) Uani 1 1 d .
C10 C 0.5565(3) 0.1346(2) 0.0856(4) 0.0327(8) Uani 1 1 d .
H10 H 0.6431 0.1515 0.0862 0.039 Uiso 1 1 calc R
C11 C 0.4580(3) 0.1136(2) -0.0687(4) 0.0375(9) Uani 1 1 d .
H11 H 0.477 0.1169 -0.1731 0.045 Uiso 1 1 calc R
C12 C 0.3330(3) 0.0880(2) -0.0713(4) 0.0380(9) Uani 1 1 d .
H12 H 0.2653 0.0735 -0.1772 0.046 Uiso 1 1 calc R
C13 C 0.3064(3) 0.0835(2) 0.0791(4) 0.0401(9) Uani 1 1 d .
H13 H 0.2201 0.0654 0.0778 0.048 Uiso 1 1 calc R
C14 C 0.4040(3) 0.1051(2) 0.2328(4) 0.0323(8) Uani 1 1 d .
H14 H 0.384 0.102 0.3365 0.039 Uiso 1 1 calc R
N1 N 0.8277(2) 0.23631(17) 0.5409(3) 0.0256(6) Uani 1 1 d .
H1 H 0.829(3) 0.216(2) 0.643(5) 0.041(10) Uiso 1 1 d .
N2 N 1.1837(3) 0.4135(2) 0.9951(4) 0.0447(8) Uani 1 1 d .
N3 N 0.7303(2) 0.20706(16) 0.3904(3) 0.0253(6) Uani 1 1 d .
O1 O 0.8925(2) 0.34926(14) 0.3948(3) 0.0313(6) Uani 1 1 d .

loop_
_atom_site_aniso_label
_atom_site_aniso_U_11
_atom_site_aniso_U_22
_atom_site_aniso_U_33
_atom_site_aniso_U_23
_atom_site_aniso_U_13
_atom_site_aniso_U_12
C1 0.0206(15) 0.0334(19) 0.0231(18) -0.0002(14) 0.0090(13) -0.0018(14)
C2 0.0288(17) 0.0358(19) 0.0260(19) -0.0013(14) 0.0058(14) -0.0052(14)
C3 0.0342(19) 0.050(2) 0.030(2) 0.0077(16) 0.0012(16) -0.0074(17)
C4 0.045(2) 0.040(2) 0.034(2) -0.0083(17) 0.0086(17) -0.0086(17)
C5 0.0355(18) 0.0318(19) 0.031(2) -0.0011(14) 0.0070(15) -0.0001(14)
C6 0.0249(16) 0.0258(18) 0.0212(19) -0.0018(14) 0.0070(13) 0.0039(14)
C7 0.0396(19) 0.043(2) 0.0238(19) 0.0034(14) 0.0077(15) -0.0117(15)
C8 0.0253(17) 0.0246(17) 0.0258(19) -0.0007(13) 0.0080(13) 0.0006(14)
C9 0.0289(18) 0.0211(17) 0.0237(18) 0.0001(12) 0.0074(14) -0.0001(13)
C10 0.0361(19) 0.037(2) 0.025(2) -0.0033(14) 0.0112(15) -0.0107(15)
C11 0.050(2) 0.042(2) 0.0204(18) -0.0019(15) 0.0112(16) -0.0086(16)
C12 0.034(2) 0.041(2) 0.028(2) -0.0023(15) -0.0048(15) -0.0009(16)
C13 0.0259(18) 0.057(2) 0.034(2) -0.0050(16) 0.0059(15) -0.0038(16)
C14 0.0323(18) 0.043(2) 0.0214(19) -0.0036(14) 0.0091(14) -0.0015(15)
N1 0.0261(14) 0.0315(15) 0.0155(15) -0.0006(12) 0.0020(12) -0.0044(12)
N2 0.0469(18) 0.053(2) 0.0293(18) -0.0025(14) 0.0062(14) -0.0157(15)
N3 0.0245(14) 0.0295(15) 0.0183(14) -0.0030(11) 0.0024(11) -0.0006(12)
O1 0.0356(12) 0.0353(13) 0.0211(13) 0.0011(10) 0.0068(9) -0.0053(10)

loop_
_atom_type_symbol
_atom_type_description
_atom_type_scat_dispersion_real
_atom_type_scat_dispersion_imag
_atom_type_scat_source
C C 0.0033 0.0016 'International Tables Vol C Tables 4.2.6.8 and 6.1.1.4'
H H 0 0 'International Tables Vol C Tables 4.2.6.8 and 6.1.1.4'
N N 0.0061 0.0033 'International Tables Vol C Tables 4.2.6.8 and 6.1.1.4'
O O 0.0106 0.006 'International Tables Vol C Tables 4.2.6.8 and 6.1.1.4'

loop_
_exptl_crystal_face_index_h
_exptl_crystal_face_index_k
_exptl_crystal_face_index_l
_exptl_crystal_face_perp_dist
0 0 1 0.449
0 0 -1 0.503
0 1 0 0.02
0 -1 0 0.015
1 0 0 0.023
-1 0 0 0.007

loop_
_geom_angle_atom_site_label_1
_geom_angle_atom_site_label_2
_geom_angle_atom_site_label_3
_geom_angle
C5 C1 C2 118.6(3)
C5 C1 C6 118.7(3)
C2 C1 C6 122.7(3)
C3 C2 C1 118.4(3)
C3 C2 H2 120.8
C1 C2 H2 120.8
N2 C3 C2 123.9(3)
N2 C3 H3 118.1
C2 C3 H3 118.1
N2 C4 C5 123.9(3)
N2 C4 H4 118.1
C5 C4 H4 118.1
C1 C5 C4 118.6(3)
C1 C5 H5 120.7
C4 C5 H5 120.7
O1 C6 N1 123.8(3)
O1 C6 C1 120.1(3)
N1 C6 C1 116.1(3)
C8 C7 H7A 109.5
C8 C7 H7B 109.5
H7A C7 H7B 109.5
C8 C7 H7C 109.5
H7A C7 H7C 109.5
H7B C7 H7C 109.5
C8 C7 H7D 109.5
H7A C7 H7D 141.1
H7B C7 H7D 56.3
H7C C7 H7D 56.3
C8 C7 H7E 109.5
H7A C7 H7E 56.3
H7B C7 H7E 141.1
H7C C7 H7E 56.3
H7D C7 H7E 109.5
C8 C7 H7F 109.5
H7A C7 H7F 56.3
H7B C7 H7F 56.3
H7C C7 H7F 141.1
H7D C7 H7F 109.5
H7E C7 H7F 109.5
N3 C8 C9 115.1(3)
N3 C8 C7 126.1(3)
C9 C8 C7 118.7(3)
C10 C9 C14 117.9(3)
C10 C9 C8 121.5(3)
C14 C9 C8 120.6(3)
C9 C10 C11 121.0(3)
C9 C10 H10 119.5
C11 C10 H10 119.5
C12 C11 C10 120.1(3)
C12 C11 H11 119.9
C10 C11 H11 119.9
C13 C12 C11 119.6(3)
C13 C12 H12 120.2
C11 C12 H12 120.2
C12 C13 C14 120.4(3)
C12 C13 H13 119.8
C14 C13 H13 119.8
C13 C14 C9 121.0(3)
C13 C14 H14 119.5
C9 C14 H14 119.5
C6 N1 N3 117.3(3)
C6 N1 H1 120(2)
N3 N1 H1 121(2)
C3 N2 C4 116.7(3)
C8 N3 N1 117.9(2)

loop_
_geom_bond_atom_site_label_1
_geom_bond_atom_site_label_2
_geom_bond_distance
C1 C5 1.376(4)
C1 C2 1.381(4)
C1 C6 1.489(4)
C2 C3 1.381(4)
C2 H2 0.95
C3 N2 1.327(4)
C3 H3 0.95
C4 N2 1.331(4)
C4 C5 1.378(4)
C4 H4 0.95
C5 H5 0.95
C6 O1 1.229(3)
C6 N1 1.343(4)
C7 C8 1.495(4)
C7 H7A 0.98
C7 H7B 0.98
C7 H7C 0.98
C7 H7D 0.98
C7 H7E 0.98
C7 H7F 0.98
C8 N3 1.286(4)
C8 C9 1.484(4)
C9 C10 1.378(4)
C9 C14 1.385(4)
C10 C11 1.384(4)
C10 H10 0.95
C11 C12 1.371(4)
C11 H11 0.95
C12 C13 1.365(5)
C12 H12 0.95
C13 C14 1.378(4)
C13 H13 0.95
C14 H14 0.95
N1 N3 1.388(3)
N1 H1 0.89(3)

loop_
_geom_hbond_atom_site_label_D
_geom_hbond_atom_site_label_H
_geom_hbond_atom_site_label_A
_geom_hbond_distance_DH
_geom_hbond_distance_HA
_geom_hbond_distance_DA
_geom_hbond_angle_DHA
_geom_hbond_site_symmetry_A
N1 H1 O1 0.89(3) 2.17(4) 3.032(3) 162(3) 4_566

loop_
_geom_torsion_atom_site_label_1
_geom_torsion_atom_site_label_2
_geom_torsion_atom_site_label_3
_geom_torsion_atom_site_label_4
_geom_torsion
C5 C1 C2 C3 0.9(5)
C6 C1 C2 C3 177.6(3)
C1 C2 C3 N2 0.2(5)
C2 C1 C5 C4 -1.9(5)
C6 C1 C5 C4 -178.8(3)
N2 C4 C5 C1 2.1(5)
C5 C1 C6 O1 45.0(4)
C2 C1 C6 O1 -131.8(3)
C5 C1 C6 N1 -134.3(3)
C2 C1 C6 N1 49.0(4)
N3 C8 C9 C10 19.6(4)
C7 C8 C9 C10 -162.0(3)
N3 C8 C9 C14 -158.8(3)
C7 C8 C9 C14 19.7(4)
C14 C9 C10 C11 0.8(4)
C8 C9 C10 C11 -177.6(3)
C9 C10 C11 C12 -0.7(5)
C10 C11 C12 C13 0.1(5)
C11 C12 C13 C14 0.5(5)
C12 C13 C14 C9 -0.4(5)
C10 C9 C14 C13 -0.3(4)
C8 C9 C14 C13 178.2(3)
O1 C6 N1 N3 -3.3(4)
C1 C6 N1 N3 175.9(2)
C2 C3 N2 C4 -0.1(5)
C5 C4 N2 C3 -1.1(5)
C9 C8 N3 N1 177.8(2)
C7 C8 N3 N1 -0.5(4)
C6 N1 N3 C8 -159.6(3)
